data_4032927
loop_
_publ_author_name
'Chang, Meng-Yang'
'Hsiao, Yu-Ting'

_publ_section_title
;
 H2SO4-Mediated Stereocontrolled Annulation of Oxygenated Naphthalenes and
 4-Alkenols: One-Pot Synthesis of Tetanthrenes.
;
_journal_issue 21
_journal_name_full 'The Journal of organic chemistry'
_journal_page_first 11594
_journal_page_last 11602
_journal_paper_doi 10.1021/acs.joc.7b02291
_journal_volume 82
_journal_year 2017
_chemical_absolute_configuration rm
_chemical_formula_sum 'C22 H22 O3 S'
_chemical_formula_weight 366.45
_space_group_crystal_system orthorhombic
_space_group_IT_number 19
_space_group_name_Hall 'P 2ac 2ab'
_space_group_name_H-M_alt 'P 21 21 21'
_symmetry_space_group_name_Hall 'P 2ac 2ab'
_symmetry_space_group_name_H-M 'P 21 21 21'
_atom_sites_solution_hydrogens mixed
_audit_creation_method SHELXL-2014/6
_cell_angle_alpha 90
_cell_angle_beta 90
_cell_angle_gamma 90
_cell_formula_units_Z 4
_cell_length_a 8.3650(3)
_cell_length_b 14.5526(5)
_cell_length_c 15.0103(4)
_cell_measurement_reflns_used 5529
_cell_measurement_temperature 100(2)
_cell_measurement_theta_max 26.0575
_cell_measurement_theta_min 2.7876
_cell_volume 1827.24(10)
_computing_cell_refinement 'SAINT V8.34A (Bruker AXS Inc., 2013)'
_computing_data_collection 'Bruker APEX2'
_computing_data_reduction 'SAINT V8.34A (Bruker AXS Inc., 2013)'
_computing_molecular_graphics 'Bruker SHELXTL'
_computing_publication_material 'Bruker SHELXTL'
_computing_structure_refinement 'SHELXL-2014/6 (Sheldrick, 2014)'
_diffrn_ambient_temperature 100(2)
_diffrn_detector_area_resol_mean 8.3333
_diffrn_measured_fraction_theta_full 0.977
_diffrn_measured_fraction_theta_max 0.971
_diffrn_measurement_device_type 'Bruker APEX-II CCD'
_diffrn_measurement_method '\f and \w scans'
_diffrn_radiation_type MoK\a
_diffrn_radiation_wavelength 0.71073
_diffrn_reflns_av_R_equivalents 0.0273
_diffrn_reflns_av_unetI/netI 0.0311
_diffrn_reflns_Laue_measured_fraction_full 0.977
_diffrn_reflns_Laue_measured_fraction_max 0.971
_diffrn_reflns_limit_h_max 10
_diffrn_reflns_limit_h_min -10
_diffrn_reflns_limit_k_max 17
_diffrn_reflns_limit_k_min -17
_diffrn_reflns_limit_l_max 11
_diffrn_reflns_limit_l_min -18
_diffrn_reflns_number 11552
_diffrn_reflns_point_group_measured_fraction_full 0.984
_diffrn_reflns_point_group_measured_fraction_max 0.978
_diffrn_reflns_theta_full 25.242
_diffrn_reflns_theta_max 26.383
_diffrn_reflns_theta_min 1.949
_exptl_absorpt_coefficient_mu 0.196
_exptl_absorpt_correction_type multi-scan
_exptl_absorpt_process_details 'SADABS V2014/4 (Bruker AXS Inc.)'
_exptl_crystal_colour Colorless
_exptl_crystal_density_diffrn 1.332
_exptl_crystal_density_meas ?
_exptl_crystal_density_method 'not measured'
_exptl_crystal_description Lump
_exptl_crystal_F_000 776
_exptl_crystal_size_max 0.25
_exptl_crystal_size_mid 0.20
_exptl_crystal_size_min 0.20
_refine_diff_density_max 0.230
_refine_diff_density_min -0.261
_refine_diff_density_rms 0.038
_refine_ls_abs_structure_details
;
 Refined as an inversion twin.
;
_refine_ls_abs_structure_Flack 0.65(8)
_refine_ls_extinction_method none
_refine_ls_goodness_of_fit_ref 1.037
_refine_ls_hydrogen_treatment mixed
_refine_ls_matrix_type full
_refine_ls_number_parameters 241
_refine_ls_number_reflns 3625
_refine_ls_number_restraints 0
_refine_ls_restrained_S_all 1.037
_refine_ls_R_factor_all 0.0327
_refine_ls_R_factor_gt 0.0309
_refine_ls_shift/su_max 0.000
_refine_ls_shift/su_mean 0.000
_refine_ls_structure_factor_coef Fsqd
_refine_ls_weighting_details 'w=1/[\s^2^(Fo^2^)+(0.0345P)^2^+0.4719P] where P=(Fo^2^+2Fc^2^)/3'
_refine_ls_weighting_scheme calc
_refine_ls_wR_factor_gt 0.0730
_refine_ls_wR_factor_ref 0.0742
_reflns_Friedel_coverage 0.757
_reflns_Friedel_fraction_full 0.994
_reflns_Friedel_fraction_max 0.987
_reflns_number_gt 3468
_reflns_number_total 3625
_reflns_threshold_expression 'I > 2\s(I)'
_cod_data_source_file jo7b02291_si_001.cif
_cod_data_source_block 170346LT_0m_4q_CCDC_1556736
_cod_depositor_comments
;
The following automatic conversions were performed:

'_chemical_absolute_configuration' value 'RM' changed to 'rm'
according to
/home/data/users/saulius/crontab/automatic-downloads/rss-feeds/ACS/lib/dictionaries/cif_core.dic
dictionary named 'cif_core.dic' version 2.4.2 from 2011-04-26.

'_exptl_crystal_density_meas' value 'not measured' was changed to '?'
- the value is perceived as not measured.

Automatic conversion script
Id: cif_fix_values 4973 2017-02-22 13:04:09Z antanas 

 Adding full bibliography for 4032923--4032931.cif.
;
_cod_database_code 4032927
_shelx_space_group_comment
;
The symmetry employed for this shelxl refinement is uniquely defined
by the following loop, which should always be used as a source of
symmetry information in preference to the above space-group names.
They are only intended as comments.
;
_shelxl_version_number 2014/6

loop_
_space_group_symop_operation_xyz
'x, y, z'
'x+1/2, -y+1/2, -z'
'-x, y+1/2, -z+1/2'
'-x+1/2, -y, z+1/2'

loop_
_atom_site_label
_atom_site_type_symbol
_atom_site_fract_x
_atom_site_fract_y
_atom_site_fract_z
_atom_site_U_iso_or_equiv
_atom_site_adp_type
_atom_site_occupancy
_atom_site_site_symmetry_order
_atom_site_calc_flag
_atom_site_refinement_flags_posn
_atom_site_refinement_flags_adp
S1 S 0.21018(7) 0.83493(4) 0.29829(3) 0.02076(15) Uani 1 1 d . .
O1 O 0.4179(2) 0.55383(14) -0.12828(11) 0.0283(4) Uani 1 1 d . .
H3 H 0.453(4) 0.590(2) -0.164(2) 0.042 Uiso 1 1 d . U
O2 O 0.06733(19) 0.82657(14) 0.24409(10) 0.0287(4) Uani 1 1 d . .
O3 O 0.2160(2) 0.77993(13) 0.37780(10) 0.0322(4) Uani 1 1 d . .
C1 C 0.8054(4) 0.6294(2) 0.3826(2) 0.0457(8) Uani 1 1 d . .
H1 H 0.8953 0.6147 0.4185 0.055 Uiso 1 1 calc R U
C2 C 0.6534(4) 0.6242(2) 0.4173(2) 0.0420(8) Uani 1 1 d . .
H6 H 0.6384 0.6055 0.4774 0.050 Uiso 1 1 calc R U
C3 C 0.5224(3) 0.64588(18) 0.36517(16) 0.0308(6) Uani 1 1 d . .
H7 H 0.4181 0.6423 0.3899 0.037 Uiso 1 1 calc R U
C4 C 0.5416(3) 0.67283(17) 0.27695(14) 0.0208(5) Uani 1 1 d . .
C5 C 0.3957(3) 0.70275(16) 0.22280(13) 0.0164(5) Uani 1 1 d . .
H8 H 0.2993 0.6758 0.2522 0.020 Uiso 1 1 calc R U
C6 C 0.4003(2) 0.66628(17) 0.12792(13) 0.0158(4) Uani 1 1 d . .
C7 C 0.3606(2) 0.57176(17) 0.11328(14) 0.0163(5) Uani 1 1 d . .
C8 C 0.3676(3) 0.53412(17) 0.02560(15) 0.0185(5) Uani 1 1 d . .
C9 C 0.3255(3) 0.44127(18) 0.01066(16) 0.0242(5) Uani 1 1 d . .
H20 H 0.3315 0.4169 -0.0480 0.029 Uiso 1 1 calc R U
C10 C 0.2767(3) 0.38626(17) 0.07854(16) 0.0252(5) Uani 1 1 d . .
H2 H 0.2480 0.3241 0.0674 0.030 Uiso 1 1 calc R U
C11 C 0.4152(3) 0.59270(18) -0.04532(14) 0.0204(5) Uani 1 1 d . .
C12 C 0.8264(3) 0.6564(2) 0.2949(2) 0.0405(7) Uani 1 1 d . .
H5 H 0.9311 0.6605 0.2707 0.049 Uiso 1 1 calc R U
C13 C 0.6942(3) 0.67761(18) 0.24209(17) 0.0274(5) Uani 1 1 d . .
H4 H 0.7093 0.6954 0.1818 0.033 Uiso 1 1 calc R U
C14 C 0.3800(3) 0.80962(16) 0.22891(14) 0.0188(5) Uani 1 1 d . .
H19 H 0.4773 0.8333 0.2600 0.023 Uiso 1 1 calc R U
C15 C 0.2346(4) 0.9508(2) 0.32765(19) 0.0407(7) Uani 1 1 d . .
H9 H 0.1406 0.9718 0.3609 0.061 Uiso 1 1 calc R U
H10 H 0.2467 0.9879 0.2736 0.061 Uiso 1 1 calc R U
H11 H 0.3302 0.9575 0.3649 0.061 Uiso 1 1 calc R U
C16 C 0.3663(3) 0.86028(17) 0.14038(15) 0.0202(5) Uani 1 1 d . .
H18 H 0.3885 0.9264 0.1498 0.024 Uiso 1 1 calc R U
H17 H 0.2557 0.8544 0.1175 0.024 Uiso 1 1 calc R U
C17 C 0.4834(3) 0.82191(17) 0.07121(14) 0.0193(5) Uani 1 1 d . .
H13 H 0.5939 0.8265 0.0962 0.023 Uiso 1 1 calc R U
C18 C 0.4452(2) 0.72105(16) 0.05658(14) 0.0171(5) Uani 1 1 d . .
C19 C 0.4521(3) 0.68252(17) -0.03008(14) 0.0195(5) Uani 1 1 d . .
H12 H 0.4831 0.7203 -0.0787 0.023 Uiso 1 1 calc R U
C20 C 0.4754(3) 0.88089(19) -0.01287(16) 0.0268(6) Uani 1 1 d . .
H14 H 0.5564 0.8599 -0.0554 0.040 Uiso 1 1 calc R U
H16 H 0.4958 0.9453 0.0026 0.040 Uiso 1 1 calc R U
H15 H 0.3691 0.8754 -0.0397 0.040 Uiso 1 1 calc R U
C21 C 0.3102(3) 0.51130(16) 0.18269(14) 0.0196(5) Uani 1 1 d . .
H22 H 0.3054 0.5336 0.2421 0.024 Uiso 1 1 calc R U
C22 C 0.2688(3) 0.42221(17) 0.16587(16) 0.0236(5) Uani 1 1 d . .
H21 H 0.2343 0.3840 0.2134 0.028 Uiso 1 1 calc R U

loop_
_atom_site_aniso_label
_atom_site_aniso_U_11
_atom_site_aniso_U_22
_atom_site_aniso_U_33
_atom_site_aniso_U_23
_atom_site_aniso_U_13
_atom_site_aniso_U_12
S1 0.0276(3) 0.0190(3) 0.0157(2) -0.0015(2) 0.0017(2) 0.0042(3)
O1 0.0370(10) 0.0301(11) 0.0178(8) -0.0049(8) 0.0024(7) -0.0027(8)
O2 0.0225(8) 0.0404(12) 0.0233(8) 0.0021(9) 0.0037(7) 0.0055(8)
O3 0.0441(10) 0.0352(11) 0.0173(8) 0.0031(7) 0.0041(8) 0.0101(9)
C1 0.053(2) 0.0232(16) 0.0613(19) -0.0067(14) -0.0405(17) 0.0095(14)
C2 0.065(2) 0.0262(17) 0.0353(15) 0.0032(13) -0.0261(14) 0.0018(14)
C3 0.0428(15) 0.0232(15) 0.0263(11) 0.0027(11) -0.0095(11) -0.0008(12)
C4 0.0252(11) 0.0120(12) 0.0250(11) -0.0014(10) -0.0081(9) 0.0002(10)
C5 0.0165(10) 0.0147(12) 0.0180(10) 0.0002(9) 0.0004(8) -0.0005(9)
C6 0.0129(10) 0.0172(12) 0.0173(9) -0.0005(10) -0.0020(8) 0.0014(9)
C7 0.0123(9) 0.0175(13) 0.0191(10) 0.0013(9) -0.0015(8) 0.0007(9)
C8 0.0130(10) 0.0187(13) 0.0239(11) -0.0009(10) -0.0007(9) 0.0013(9)
C9 0.0209(12) 0.0243(15) 0.0273(12) -0.0069(11) 0.0014(9) 0.0004(10)
C10 0.0227(12) 0.0147(13) 0.0382(13) -0.0060(11) 0.0025(11) -0.0019(11)
C11 0.0193(11) 0.0258(15) 0.0162(10) -0.0018(10) -0.0003(9) 0.0039(10)
C12 0.0261(14) 0.0260(16) 0.0695(19) -0.0098(16) -0.0154(13) 0.0047(11)
C13 0.0251(12) 0.0203(14) 0.0369(13) -0.0035(11) -0.0069(11) 0.0030(11)
C14 0.0183(10) 0.0180(14) 0.0202(10) -0.0025(9) -0.0019(8) -0.0006(9)
C15 0.0608(19) 0.0234(15) 0.0380(14) -0.0109(12) 0.0130(13) 0.0013(14)
C16 0.0212(11) 0.0154(13) 0.0239(11) 0.0019(10) 0.0017(9) 0.0012(9)
C17 0.0175(10) 0.0189(14) 0.0214(10) 0.0036(10) 0.0017(8) -0.0011(10)
C18 0.0134(10) 0.0180(13) 0.0200(10) 0.0014(9) -0.0002(8) 0.0004(9)
C19 0.0196(11) 0.0209(14) 0.0181(10) 0.0046(10) 0.0015(8) 0.0001(9)
C20 0.0317(13) 0.0209(14) 0.0277(12) 0.0038(11) 0.0053(10) -0.0020(11)
C21 0.0175(11) 0.0194(13) 0.0219(11) 0.0015(9) 0.0013(9) 0.0019(10)
C22 0.0202(11) 0.0189(13) 0.0317(12) 0.0061(10) 0.0025(9) -0.0013(10)

loop_
_atom_type_symbol
_atom_type_description
_atom_type_scat_dispersion_real
_atom_type_scat_dispersion_imag
_atom_type_scat_source
C C 0.0033 0.0016 'International Tables Vol C Tables 4.2.6.8 and 6.1.1.4'
H H 0.0000 0.0000 'International Tables Vol C Tables 4.2.6.8 and 6.1.1.4'
O O 0.0106 0.0060 'International Tables Vol C Tables 4.2.6.8 and 6.1.1.4'
S S 0.1246 0.1234 'International Tables Vol C Tables 4.2.6.8 and 6.1.1.4'

loop_
_geom_angle_atom_site_label_1
_geom_angle_atom_site_label_2
_geom_angle_atom_site_label_3
_geom_angle
O3 S1 O2 116.53(11)
O3 S1 C15 108.81(13)
O2 S1 C15 108.51(14)
O3 S1 C14 109.86(11)
O2 S1 C14 107.97(9)
C15 S1 C14 104.48(13)
C11 O1 H3 110(2)
C2 C1 C12 119.5(3)
C2 C1 H1 120.2
C12 C1 H1 120.2
C1 C2 C3 120.3(3)
C1 C2 H6 119.8
C3 C2 H6 119.8
C2 C3 C4 120.8(3)
C2 C3 H7 119.6
C4 C3 H7 119.6
C13 C4 C3 118.8(2)
C13 C4 C5 121.5(2)
C3 C4 C5 119.6(2)
C6 C5 C4 112.23(18)
C6 C5 C14 113.86(18)
C4 C5 C14 108.62(18)
C6 C5 H8 107.3
C4 C5 H8 107.3
C14 C5 H8 107.3
C18 C6 C7 119.76(19)
C18 C6 C5 122.0(2)
C7 C6 C5 118.25(19)
C8 C7 C21 116.7(2)
C8 C7 C6 120.1(2)
C21 C7 C6 123.3(2)
C9 C8 C11 121.6(2)
C9 C8 C7 120.2(2)
C11 C8 C7 118.2(2)
C10 C9 C8 121.3(2)
C10 C9 H20 119.4
C8 C9 H20 119.4
C9 C10 C22 119.4(2)
C9 C10 H2 120.3
C22 C10 H2 120.3
C19 C11 O1 123.1(2)
C19 C11 C8 120.9(2)
O1 C11 C8 116.0(2)
C1 C12 C13 120.2(3)
C1 C12 H5 119.9
C13 C12 H5 119.9
C4 C13 C12 120.4(2)
C4 C13 H4 119.8
C12 C13 H4 119.8
C16 C14 C5 115.87(18)
C16 C14 S1 110.26(15)
C5 C14 S1 107.71(15)
C16 C14 H19 107.6
C5 C14 H19 107.6
S1 C14 H19 107.6
S1 C15 H9 109.5
S1 C15 H10 109.5
H9 C15 H10 109.5
S1 C15 H11 109.5
H9 C15 H11 109.5
H10 C15 H11 109.5
C14 C16 C17 111.49(19)
C14 C16 H18 109.3
C17 C16 H18 109.3
C14 C16 H17 109.3
C17 C16 H17 109.3
H18 C16 H17 108.0
C18 C17 C20 114.50(19)
C18 C17 C16 108.42(18)
C20 C17 C16 109.10(19)
C18 C17 H13 108.2
C20 C17 H13 108.2
C16 C17 H13 108.2
C6 C18 C19 119.5(2)
C6 C18 C17 120.06(19)
C19 C18 C17 120.45(19)
C11 C19 C18 121.6(2)
C11 C19 H12 119.2
C18 C19 H12 119.2
C17 C20 H14 109.5
C17 C20 H16 109.5
H14 C20 H16 109.5
C17 C20 H15 109.5
H14 C20 H15 109.5
H16 C20 H15 109.5
C22 C21 C7 121.7(2)
C22 C21 H22 119.2
C7 C21 H22 119.2
C21 C22 C10 120.8(2)
C21 C22 H21 119.6
C10 C22 H21 119.6

loop_
_geom_bond_atom_site_label_1
_geom_bond_atom_site_label_2
_geom_bond_distance
S1 O3 1.4378(17)
S1 O2 1.4507(17)
S1 C15 1.755(3)
S1 C14 1.799(2)
O1 C11 1.368(3)
O1 H3 0.80(3)
C1 C2 1.377(5)
C1 C12 1.384(5)
C1 H1 0.9500
C2 C3 1.384(4)
C2 H6 0.9500
C3 C4 1.390(3)
C3 H7 0.9500
C4 C13 1.382(3)
C4 C5 1.529(3)
C5 C6 1.520(3)
C5 C14 1.563(3)
C5 H8 1.0000
C6 C18 1.387(3)
C6 C7 1.432(3)
C7 C8 1.427(3)
C7 C21 1.427(3)
C8 C9 1.414(3)
C8 C11 1.421(3)
C9 C10 1.359(3)
C9 H20 0.9500
C10 C22 1.413(3)
C10 H2 0.9500
C11 C19 1.362(3)
C12 C13 1.396(3)
C12 H5 0.9500
C13 H4 0.9500
C14 C16 1.524(3)
C14 H19 1.0000
C15 H9 0.9800
C15 H10 0.9800
C15 H11 0.9800
C16 C17 1.533(3)
C16 H18 0.9900
C16 H17 0.9900
C17 C18 1.518(3)
C17 C20 1.528(3)
C17 H13 1.0000
C18 C19 1.418(3)
C19 H12 0.9500
C20 H14 0.9800
C20 H16 0.9800
C20 H15 0.9800
C21 C22 1.366(3)
C21 H22 0.9500
C22 H21 0.9500
